data_1512030
loop_
_publ_author_name
'Tokoro, Yuichiro'
'Tanaka, Kazuo'
'Chujo, Yoshiki'

_publ_section_title
;
 Synthesis of Dibenzo[b,f]silepins with a Benzoquinolyl Ligand
;
_journal_issue 10
_journal_name_full 'Organic Letters'
_journal_page_first 2366
_journal_paper_doi 10.1021/ol400730n
_journal_volume 15
_journal_year 2013
_chemical_formula_sum 'C27 H19 N O Si'
_chemical_formula_weight 401.52
_chemical_name_systematic
; 
 ? 
;
_space_group_IT_number 14
_symmetry_cell_setting monoclinic
_symmetry_space_group_name_Hall '-P 2yn'
_symmetry_space_group_name_H-M 'P 1 21/n 1'
_atom_sites_solution_hydrogens geom
_atom_sites_solution_primary direct
_atom_sites_solution_secondary difmap
_audit_creation_method SHELXL-97
_cell_angle_alpha 90.00
_cell_angle_beta 99.500(2)
_cell_angle_gamma 90.00
_cell_formula_units_Z 4
_cell_length_a 7.8852(6)
_cell_length_b 14.9048(12)
_cell_length_c 17.1614(13)
_cell_measurement_temperature 93(2)
_cell_volume 1989.3(3)
_computing_structure_refinement 'SHELXL-97 (Sheldrick, 1997)'
_computing_structure_solution 'SHELXS-97 (Sheldrick, 1990)'
_diffrn_ambient_temperature 93(2)
_diffrn_measured_fraction_theta_full 0.995
_diffrn_measured_fraction_theta_max 0.995
_diffrn_radiation_monochromator graphite
_diffrn_radiation_source 'fine-focus sealed tube'
_diffrn_radiation_type MoK\a
_diffrn_radiation_wavelength 0.71075
_diffrn_reflns_av_R_equivalents 0.0632
_diffrn_reflns_av_sigmaI/netI 0.0543
_diffrn_reflns_limit_h_max 9
_diffrn_reflns_limit_h_min -9
_diffrn_reflns_limit_k_max 17
_diffrn_reflns_limit_k_min -17
_diffrn_reflns_limit_l_max 20
_diffrn_reflns_limit_l_min -20
_diffrn_reflns_number 15014
_diffrn_reflns_theta_full 25.00
_diffrn_reflns_theta_max 25.00
_diffrn_reflns_theta_min 3.02
_exptl_absorpt_coefficient_mu 0.138
_exptl_absorpt_correction_T_max 0.9864
_exptl_absorpt_correction_T_min 0.9730
_exptl_absorpt_correction_type multi-scan
_exptl_crystal_density_diffrn 1.341
_exptl_crystal_density_method 'not measured'
_exptl_crystal_F_000 840
_exptl_crystal_size_max 0.20
_exptl_crystal_size_mid 0.20
_exptl_crystal_size_min 0.10
_refine_diff_density_max 0.389
_refine_diff_density_min -1.122
_refine_diff_density_rms 0.090
_refine_ls_extinction_method none
_refine_ls_goodness_of_fit_ref 1.169
_refine_ls_hydrogen_treatment mixed
_refine_ls_matrix_type full
_refine_ls_number_parameters 344
_refine_ls_number_reflns 3485
_refine_ls_number_restraints 0
_refine_ls_restrained_S_all 1.169
_refine_ls_R_factor_all 0.0906
_refine_ls_R_factor_gt 0.0591
_refine_ls_shift/su_max 0.000
_refine_ls_shift/su_mean 0.000
_refine_ls_structure_factor_coef Fsqd
_refine_ls_weighting_details 'calc w=1/[\s^2^(Fo^2^)+(0.1277P)^2^+0.0000P] where P=(Fo^2^+2Fc^2^)/3'
_refine_ls_weighting_scheme calc
_refine_ls_wR_factor_gt 0.1562
_refine_ls_wR_factor_ref 0.2166
_reflns_number_gt 2292
_reflns_number_total 3485
_reflns_threshold_expression >2sigma(I)
_cod_data_source_file ol400730n_si_003.cif
_cod_data_source_block 1
_cod_original_sg_symbol_H-M P_21/n
_cod_database_code 1512030

loop_
_symmetry_equiv_pos_as_xyz
'x, y, z'
'-x+1/2, y+1/2, -z+1/2'
'-x, -y, -z'
'x-1/2, -y-1/2, z-1/2'

loop_
_atom_site_label
_atom_site_type_symbol
_atom_site_fract_x
_atom_site_fract_y
_atom_site_fract_z
_atom_site_U_iso_or_equiv
_atom_site_adp_type
_atom_site_occupancy
_atom_site_symmetry_multiplicity
_atom_site_calc_flag
_atom_site_refinement_flags
N1 N 0.8823(4) 0.11612(19) 0.46044(17) 0.0285(7) Uani 1 1 d .
C1 C 0.9543(5) 0.1691(3) 0.5189(2) 0.0311(9) Uani 1 1 d .
H1 H 1.028(4) 0.216(2) 0.5047(18) 0.019(8) Uiso 1 1 d .
C2 C 0.9419(5) 0.1564(3) 0.5981(2) 0.0340(9) Uani 1 1 d .
H2 H 0.996(4) 0.193(2) 0.636(2) 0.025(9) Uiso 1 1 d .
C3 C 0.8524(5) 0.0841(3) 0.6182(2) 0.0325(9) Uani 1 1 d .
H3 H 0.839(5) 0.073(3) 0.671(2) 0.049(12) Uiso 1 1 d .
C4 C 0.7738(4) 0.0256(2) 0.55903(19) 0.0280(8) Uani 1 1 d .
C5 C 0.6841(4) -0.0537(3) 0.5762(2) 0.0304(9) Uani 1 1 d .
H4 H 0.659(4) -0.065(3) 0.632(2) 0.036(10) Uiso 1 1 d .
C6 C 0.6208(5) -0.1120(3) 0.5181(2) 0.0322(9) Uani 1 1 d .
H5 H 0.564(4) -0.167(2) 0.530(2) 0.023(9) Uiso 1 1 d .
C7 C 0.6390(5) -0.0951(2) 0.4368(2) 0.0296(9) Uani 1 1 d .
C8 C 0.5733(5) -0.1576(3) 0.3777(2) 0.0324(9) Uani 1 1 d .
H6 H 0.526(4) -0.209(2) 0.3943(19) 0.020(9) Uiso 1 1 d .
C9 C 0.5881(5) -0.1416(3) 0.3004(2) 0.0307(9) Uani 1 1 d .
H7 H 0.548(4) -0.186(2) 0.2633(19) 0.016(8) Uiso 1 1 d .
C10 C 0.6564(4) -0.0607(2) 0.2793(2) 0.0282(8) Uani 1 1 d .
H8 H 0.650(5) -0.048(3) 0.225(2) 0.045(11) Uiso 1 1 d .
C11 C 0.7210(4) 0.0058(2) 0.33453(19) 0.0261(8) Uani 1 1 d .
C12 C 0.7157(4) -0.0153(2) 0.41584(19) 0.0266(8) Uani 1 1 d .
C13 C 0.7926(4) 0.0442(2) 0.47972(19) 0.0257(8) Uani 1 1 d .
Si1 Si 0.78700(13) 0.11554(7) 0.29479(5) 0.0256(3) Uani 1 1 d .
O1 O 0.9920(3) 0.13844(17) 0.31216(13) 0.0290(6) Uani 1 1 d .
H9 H 1.0280 0.1358 0.3610 0.044 Uiso 1 1 calc R
C14 C 0.6556(4) 0.2137(2) 0.31802(18) 0.0264(8) Uani 1 1 d .
C15 C 0.7325(5) 0.2855(2) 0.3630(2) 0.0290(8) Uani 1 1 d .
H10 H 0.854(5) 0.283(2) 0.382(2) 0.033(10) Uiso 1 1 d .
C16 C 0.6427(5) 0.3607(3) 0.3807(2) 0.0313(9) Uani 1 1 d .
H11 H 0.701(4) 0.408(3) 0.408(2) 0.030(10) Uiso 1 1 d .
C17 C 0.4655(5) 0.3638(3) 0.3550(2) 0.0362(10) Uani 1 1 d .
H12 H 0.405(4) 0.415(2) 0.3647(19) 0.020(9) Uiso 1 1 d .
C18 C 0.3836(5) 0.2943(3) 0.3106(2) 0.0342(9) Uani 1 1 d .
H13 H 0.256(6) 0.297(3) 0.290(3) 0.059(13) Uiso 1 1 d .
C19 C 0.4763(4) 0.2195(2) 0.28960(18) 0.0262(8) Uani 1 1 d .
C20 C 0.3761(5) 0.1533(2) 0.2369(2) 0.0301(9) Uani 1 1 d .
H14 H 0.249(5) 0.146(3) 0.248(2) 0.045(12) Uiso 1 1 d .
C21 C 0.4175(5) 0.1073(3) 0.1751(2) 0.0303(9) Uani 1 1 d .
H15 H 0.328(4) 0.074(3) 0.147(2) 0.031(10) Uiso 1 1 d .
C22 C 0.5756(5) 0.1055(2) 0.1396(2) 0.0274(8) Uani 1 1 d .
C23 C 0.5528(5) 0.0980(2) 0.0567(2) 0.0335(9) Uani 1 1 d .
H16 H 0.429(5) 0.097(3) 0.024(3) 0.052(12) Uiso 1 1 d .
C24 C 0.6919(5) 0.0980(3) 0.0171(2) 0.0356(10) Uani 1 1 d .
H17 H 0.671(5) 0.095(2) -0.038(2) 0.031(10) Uiso 1 1 d .
C25 C 0.8585(5) 0.1028(2) 0.0591(2) 0.0331(9) Uani 1 1 d .
H18 H 0.961(5) 0.102(3) 0.030(2) 0.037(11) Uiso 1 1 d .
C26 C 0.8819(5) 0.1075(2) 0.1414(2) 0.0300(9) Uani 1 1 d .
H19 H 1.004(5) 0.111(3) 0.173(2) 0.048(12) Uiso 1 1 d .
C27 C 0.7425(5) 0.1092(2) 0.1833(2) 0.0265(8) Uani 1 1 d .

loop_
_atom_site_aniso_label
_atom_site_aniso_U_11
_atom_site_aniso_U_22
_atom_site_aniso_U_33
_atom_site_aniso_U_23
_atom_site_aniso_U_13
_atom_site_aniso_U_12
N1 0.0329(17) 0.0256(17) 0.0279(16) 0.0020(13) 0.0080(13) 0.0050(13)
C1 0.035(2) 0.028(2) 0.031(2) -0.0025(16) 0.0076(17) 0.0025(17)
C2 0.042(2) 0.031(2) 0.028(2) -0.0028(17) 0.0045(18) 0.0054(18)
C3 0.041(2) 0.035(2) 0.0212(18) 0.0023(16) 0.0052(17) 0.0106(18)
C4 0.0260(17) 0.035(2) 0.0235(17) 0.0029(15) 0.0068(15) 0.0059(16)
C5 0.0298(19) 0.035(2) 0.0278(19) 0.0100(17) 0.0080(16) 0.0049(17)
C6 0.038(2) 0.027(2) 0.034(2) 0.0077(17) 0.0129(17) 0.0034(17)
C7 0.034(2) 0.024(2) 0.0314(19) 0.0041(15) 0.0067(16) 0.0020(16)
C8 0.041(2) 0.019(2) 0.041(2) 0.0041(17) 0.0157(18) 0.0010(16)
C9 0.037(2) 0.022(2) 0.033(2) -0.0045(16) 0.0066(17) -0.0026(16)
C10 0.0334(19) 0.027(2) 0.0241(18) 0.0013(15) 0.0031(16) 0.0007(16)
C11 0.0256(17) 0.027(2) 0.0268(17) -0.0005(15) 0.0071(14) 0.0025(15)
C12 0.0334(18) 0.0223(19) 0.0241(17) 0.0017(14) 0.0047(15) 0.0066(15)
C13 0.0283(18) 0.0211(19) 0.0281(18) 0.0031(14) 0.0061(15) 0.0034(15)
Si1 0.0331(6) 0.0223(6) 0.0221(5) 0.0009(4) 0.0067(4) 0.0001(4)
O1 0.0321(14) 0.0326(15) 0.0226(12) -0.0002(11) 0.0053(10) 0.0033(11)
C14 0.0365(19) 0.0241(19) 0.0190(16) 0.0042(14) 0.0065(15) -0.0011(15)
C15 0.039(2) 0.026(2) 0.0224(17) 0.0025(15) 0.0031(16) 0.0010(16)
C16 0.044(2) 0.027(2) 0.0234(18) 0.0005(16) 0.0071(17) 0.0005(18)
C17 0.052(3) 0.033(2) 0.0264(19) 0.0015(17) 0.0141(18) 0.014(2)
C18 0.041(2) 0.039(2) 0.0236(18) 0.0055(16) 0.0095(17) 0.0111(18)
C19 0.0289(18) 0.031(2) 0.0200(16) 0.0053(15) 0.0082(14) -0.0007(15)
C20 0.033(2) 0.028(2) 0.0286(19) 0.0077(16) 0.0047(16) 0.0019(16)
C21 0.030(2) 0.034(2) 0.0250(19) 0.0010(16) -0.0006(16) -0.0055(16)
C22 0.034(2) 0.0193(19) 0.0283(19) 0.0023(14) 0.0043(16) -0.0011(15)
C23 0.048(2) 0.026(2) 0.0254(19) 0.0016(15) 0.0034(18) -0.0017(17)
C24 0.058(3) 0.029(2) 0.0194(19) 0.0015(15) 0.0071(19) -0.0004(19)
C25 0.048(2) 0.028(2) 0.0258(19) -0.0011(15) 0.0136(19) -0.0028(18)
C26 0.039(2) 0.022(2) 0.0299(19) -0.0005(15) 0.0085(18) -0.0017(16)
C27 0.034(2) 0.0175(18) 0.0284(18) 0.0021(14) 0.0053(16) 0.0006(15)

loop_
_atom_type_symbol
_atom_type_description
_atom_type_scat_dispersion_real
_atom_type_scat_dispersion_imag
_atom_type_scat_source
C C 0.0033 0.0016 'International Tables Vol C Tables 4.2.6.8 and 6.1.1.4'
H H 0.0000 0.0000 'International Tables Vol C Tables 4.2.6.8 and 6.1.1.4'
N N 0.0061 0.0033 'International Tables Vol C Tables 4.2.6.8 and 6.1.1.4'
O O 0.0106 0.0060 'International Tables Vol C Tables 4.2.6.8 and 6.1.1.4'
Si Si 0.0817 0.0704 'International Tables Vol C Tables 4.2.6.8 and 6.1.1.4'

loop_
_geom_angle_atom_site_label_1
_geom_angle_atom_site_label_2
_geom_angle_atom_site_label_3
_geom_angle
C1 N1 C13 117.5(3)
N1 C1 C2 124.5(4)
C3 C2 C1 118.6(4)
C2 C3 C4 119.5(3)
C3 C4 C13 118.0(3)
C3 C4 C5 122.5(3)
C13 C4 C5 119.4(3)
C6 C5 C4 120.8(3)
C5 C6 C7 121.0(4)
C12 C7 C8 119.7(3)
C12 C7 C6 120.6(3)
C8 C7 C6 119.6(3)
C9 C8 C7 120.0(4)
C8 C9 C10 120.0(3)
C9 C10 C11 123.2(3)
C10 C11 C12 115.7(3)
C10 C11 Si1 117.4(3)
C12 C11 Si1 126.7(3)
C7 C12 C11 121.1(3)
C7 C12 C13 117.6(3)
C11 C12 C13 121.3(3)
N1 C13 C4 122.0(3)
N1 C13 C12 117.8(3)
C4 C13 C12 120.3(3)
O1 Si1 C14 111.36(14)
O1 Si1 C11 116.20(14)
C14 Si1 C11 113.99(15)
O1 Si1 C27 102.03(14)
C14 Si1 C27 103.75(15)
C11 Si1 C27 107.93(15)
C15 C14 C19 117.3(3)
C15 C14 Si1 120.7(3)
C19 C14 Si1 121.9(3)
C16 C15 C14 123.3(3)
C15 C16 C17 118.6(4)
C18 C17 C16 120.2(4)
C17 C18 C19 121.2(4)
C18 C19 C14 119.3(3)
C18 C19 C20 115.9(3)
C14 C19 C20 124.8(3)
C21 C20 C19 130.4(4)
C20 C21 C22 131.7(4)
C27 C22 C23 119.7(4)
C27 C22 C21 124.0(3)
C23 C22 C21 116.3(3)
C24 C23 C22 121.2(4)
C23 C24 C25 120.1(3)
C24 C25 C26 118.9(4)
C25 C26 C27 122.2(4)
C22 C27 C26 117.9(3)
C22 C27 Si1 123.0(3)
C26 C27 Si1 119.2(3)

loop_
_geom_bond_atom_site_label_1
_geom_bond_atom_site_label_2
_geom_bond_distance
N1 C1 1.328(5)
N1 C13 1.355(4)
C1 C2 1.391(5)
C2 C3 1.363(6)
C3 C4 1.402(5)
C4 C13 1.421(5)
C4 C5 1.433(5)
C5 C6 1.355(5)
C6 C7 1.447(5)
C7 C12 1.407(5)
C7 C8 1.412(5)
C8 C9 1.372(5)
C9 C10 1.392(5)
C10 C11 1.408(5)
C11 C12 1.438(5)
C11 Si1 1.878(4)
C12 C13 1.462(5)
Si1 O1 1.631(3)
Si1 C14 1.873(4)
Si1 C27 1.889(4)
C14 C15 1.399(5)
C14 C19 1.420(5)
C15 C16 1.385(5)
C16 C17 1.395(6)
C17 C18 1.380(6)
C18 C19 1.412(5)
C19 C20 1.477(5)
C20 C21 1.347(5)
C21 C22 1.476(5)
C22 C27 1.404(5)
C22 C23 1.408(5)
C23 C24 1.383(6)
C24 C25 1.393(6)
C25 C26 1.395(5)
C26 C27 1.410(5)

loop_
_geom_torsion_atom_site_label_1
_geom_torsion_atom_site_label_2
_geom_torsion_atom_site_label_3
_geom_torsion_atom_site_label_4
_geom_torsion
C13 N1 C1 C2 -0.9(5)
N1 C1 C2 C3 1.1(6)
C1 C2 C3 C4 -0.9(6)
C2 C3 C4 C13 0.6(5)
C2 C3 C4 C5 177.2(3)
C3 C4 C5 C6 -175.1(3)
C13 C4 C5 C6 1.5(5)
C4 C5 C6 C7 -1.1(5)
C5 C6 C7 C12 -3.2(5)
C5 C6 C7 C8 179.3(3)
C12 C7 C8 C9 1.6(5)
C6 C7 C8 C9 179.2(3)
C7 C8 C9 C10 -4.8(6)
C8 C9 C10 C11 3.4(6)
C9 C10 C11 C12 1.1(5)
C9 C10 C11 Si1 -173.8(3)
C8 C7 C12 C11 3.0(5)
C6 C7 C12 C11 -174.5(3)
C8 C7 C12 C13 -175.7(3)
C6 C7 C12 C13 6.7(5)
C10 C11 C12 C7 -4.3(5)
Si1 C11 C12 C7 170.1(3)
C10 C11 C12 C13 174.4(3)
Si1 C11 C12 C13 -11.2(5)
C1 N1 C13 C4 0.6(5)
C1 N1 C13 C12 -178.9(3)
C3 C4 C13 N1 -0.4(5)
C5 C4 C13 N1 -177.2(3)
C3 C4 C13 C12 179.0(3)
C5 C4 C13 C12 2.3(5)
C7 C12 C13 N1 173.2(3)
C11 C12 C13 N1 -5.6(5)
C7 C12 C13 C4 -6.3(5)
C11 C12 C13 C4 174.9(3)
C10 C11 Si1 O1 -112.5(3)
C12 C11 Si1 O1 73.2(3)
C10 C11 Si1 C14 115.9(3)
C12 C11 Si1 C14 -58.4(3)
C10 C11 Si1 C27 1.3(3)
C12 C11 Si1 C27 -173.0(3)
O1 Si1 C14 C15 -14.9(3)
C11 Si1 C14 C15 118.9(3)
C27 Si1 C14 C15 -124.0(3)
O1 Si1 C14 C19 163.5(3)
C11 Si1 C14 C19 -62.6(3)
C27 Si1 C14 C19 54.5(3)
C19 C14 C15 C16 0.1(5)
Si1 C14 C15 C16 178.7(3)
C14 C15 C16 C17 2.3(5)
C15 C16 C17 C18 -2.0(5)
C16 C17 C18 C19 -0.7(6)
C17 C18 C19 C14 3.2(5)
C17 C18 C19 C20 -175.3(3)
C15 C14 C19 C18 -2.8(5)
Si1 C14 C19 C18 178.6(3)
C15 C14 C19 C20 175.6(3)
Si1 C14 C19 C20 -3.0(5)
C18 C19 C20 C21 139.7(4)
C14 C19 C20 C21 -38.8(6)
C19 C20 C21 C22 1.2(7)
C20 C21 C22 C27 38.3(6)
C20 C21 C22 C23 -142.8(4)
C27 C22 C23 C24 -2.7(5)
C21 C22 C23 C24 178.4(3)
C22 C23 C24 C25 1.8(6)
C23 C24 C25 C26 0.1(6)
C24 C25 C26 C27 -1.2(6)
C23 C22 C27 C26 1.6(5)
C21 C22 C27 C26 -179.6(3)
C23 C22 C27 Si1 -178.0(3)
C21 C22 C27 Si1 0.8(5)
C25 C26 C27 C22 0.3(5)
C25 C26 C27 Si1 180.0(3)
O1 Si1 C27 C22 -169.1(3)
C14 Si1 C27 C22 -53.2(3)
C11 Si1 C27 C22 68.0(3)
O1 Si1 C27 C26 11.3(3)
C14 Si1 C27 C26 127.1(3)
C11 Si1 C27 C26 -111.6(3)
